data_1572878
loop_
_publ_author_name
'Weng, Rui'
'Zhou, Yuqiao'
'Zhang, Yaqin'
'Feng, Xiaoming'
'Liu, Xiaohua'

_publ_section_title
;
 Catalytic asymmetric Michael and Nef-type sequential reaction of
 nitroolefin with azlactone to construct oxazole-fused succinimide.
;
_journal_issue 91
_journal_name_full 'Chemical communications (Cambridge, England)'
_journal_page_first 13384
_journal_page_last 13387
_journal_paper_doi 10.1039/d4cc04858j
_journal_volume 60
_journal_year 2024
_chemical_absolute_configuration unk
_chemical_formula_moiety 'C24 H18 N2 O3'
_chemical_formula_sum 'C24 H18 N2 O3'
_chemical_formula_weight 382.40
_space_group_crystal_system orthorhombic
_space_group_IT_number 19
_space_group_name_Hall 'P 2ac 2ab'
_space_group_name_H-M_alt 'P 21 21 21'
_atom_sites_solution_hydrogens mixed
_atom_sites_solution_primary dual
_atom_sites_solution_secondary difmap
_audit_creation_method SHELXL-2019/1
_audit_update_record
;
2024-03-02 deposited with the CCDC.	2024-10-17 downloaded from the CCDC.
;
_cell_angle_alpha 90
_cell_angle_beta 90
_cell_angle_gamma 90
_cell_formula_units_Z 4
_cell_length_a 8.6718(3)
_cell_length_b 9.0165(3)
_cell_length_c 24.3506(9)
_cell_measurement_reflns_used 9931
_cell_measurement_temperature 173(2)
_cell_measurement_theta_max 79.13
_cell_measurement_theta_min 3.63
_cell_volume 1903.96(12)
_computing_cell_refinement 'Bruker SAINT'
_computing_data_collection 'Bruker APEX3'
_computing_data_reduction 'Bruker SAINT'
_computing_molecular_graphics 'Bruker SHELXTL'
_computing_publication_material 'Bruker SHELXTL'
_computing_structure_refinement 'SHELXL-2019/1 (Sheldrick, 2019)'
_computing_structure_solution 'SHELXT (Sheldrick 2008)'
_diffrn_ambient_temperature 173(2)
_diffrn_measured_fraction_theta_full 0.998
_diffrn_measured_fraction_theta_max 0.983
_diffrn_measurement_device_type 'Bruker D8 Venture Photon II'
_diffrn_measurement_method '\f and \w scans'
_diffrn_radiation_type CuK\a
_diffrn_radiation_wavelength 1.54178
_diffrn_reflns_av_R_equivalents 0.0587
_diffrn_reflns_av_unetI/netI 0.0541
_diffrn_reflns_Laue_measured_fraction_full 0.998
_diffrn_reflns_Laue_measured_fraction_max 0.983
_diffrn_reflns_limit_h_max 10
_diffrn_reflns_limit_h_min -10
_diffrn_reflns_limit_k_max 11
_diffrn_reflns_limit_k_min -10
_diffrn_reflns_limit_l_max 21
_diffrn_reflns_limit_l_min -30
_diffrn_reflns_number 12022
_diffrn_reflns_point_group_measured_fraction_full 0.997
_diffrn_reflns_point_group_measured_fraction_max 0.970
_diffrn_reflns_theta_full 67.679
_diffrn_reflns_theta_max 79.911
_diffrn_reflns_theta_min 3.630
_exptl_absorpt_coefficient_mu 0.720
_exptl_absorpt_correction_T_max 1.0000
_exptl_absorpt_correction_T_min 0.5866
_exptl_absorpt_correction_type numerical
_exptl_absorpt_process_details 'SADABS (Krause et al., 2015)'
_exptl_crystal_colour colourless
_exptl_crystal_density_diffrn 1.334
_exptl_crystal_description block
_exptl_crystal_F_000 800
_exptl_crystal_recrystallization_method 'Re-crystallisation from solvent: Et2O, PE'
_exptl_crystal_size_max 0.500
_exptl_crystal_size_mid 0.300
_exptl_crystal_size_min 0.138
_refine_diff_density_max 0.289
_refine_diff_density_min -0.289
_refine_diff_density_rms 0.055
_refine_ls_abs_structure_details
; 
 Flack x determined using 1449 quotients [(I+)-(I-)]/[(I+)+(I-)] 
 (Parsons, Flack and Wagner, Acta Cryst. B69 (2013) 249-259). 
;
_refine_ls_abs_structure_Flack -0.05(13)
_refine_ls_extinction_method none
_refine_ls_goodness_of_fit_ref 1.068
_refine_ls_hydrogen_treatment mixed
_refine_ls_matrix_type full
_refine_ls_number_parameters 266
_refine_ls_number_reflns 4015
_refine_ls_number_restraints 1
_refine_ls_restrained_S_all 1.069
_refine_ls_R_factor_all 0.0568
_refine_ls_R_factor_gt 0.0533
_refine_ls_shift/su_max 0.000
_refine_ls_shift/su_mean 0.000
_refine_ls_structure_factor_coef Fsqd
_refine_ls_weighting_details 'w=1/[\s^2^(Fo^2^)+(0.0901P)^2^+0.1835P] where P=(Fo^2^+2Fc^2^)/3'
_refine_ls_weighting_scheme calc
_refine_ls_wR_factor_gt 0.1358
_refine_ls_wR_factor_ref 0.1429
_reflns_Friedel_coverage 0.714
_reflns_Friedel_fraction_full 0.994
_reflns_Friedel_fraction_max 0.952
_reflns_number_gt 3719
_reflns_number_total 4015
_reflns_threshold_expression 'I > 2\s(I)'
_cod_data_source_file d4cc04858j2.cif
_cod_data_source_block xjx033
_cod_depositor_comments 'Adding full bibliography for 1572878.cif.'
_cod_database_code 1572878
_shelx_shelxl_version_number 2019/1
_shelx_space_group_comment
; 
The symmetry employed for this shelxl refinement is uniquely defined 
by the following loop, which should always be used as a source of 
symmetry information in preference to the above space-group names. 
They are only intended as comments. 
;
_shelx_estimated_absorpt_t_min 0.715
_shelx_estimated_absorpt_t_max 0.907

loop_
_space_group_symop_operation_xyz
'x, y, z'
'-x+1/2, -y, z+1/2'
'-x, y+1/2, -z+1/2'
'x+1/2, -y+1/2, -z'

loop_
_atom_site_label
_atom_site_type_symbol
_atom_site_fract_x
_atom_site_fract_y
_atom_site_fract_z
_atom_site_U_iso_or_equiv
_atom_site_adp_type
_atom_site_occupancy
_atom_site_site_symmetry_order
_atom_site_calc_flag
_atom_site_refinement_flags_posn
_atom_site_refinement_flags_adp
_atom_site_refinement_flags_occupancy
_atom_site_disorder_assembly
_atom_site_disorder_group
O1 O 0.8523(2) 0.6708(2) 0.59594(8) 0.0375(4) Uani 1 1 d . . . . .
O2 O 0.9889(3) 0.6693(3) 0.76318(9) 0.0468(5) Uani 1 1 d . . . . .
O3 O 0.8224(3) 0.9945(3) 0.63293(11) 0.0563(6) Uani 1 1 d . . . . .
N1 N 0.8920(2) 0.5028(2) 0.66394(9) 0.0340(4) Uani 1 1 d . . . . .
N2 N 0.9201(3) 0.8582(3) 0.70434(10) 0.0398(5) Uani 1 1 d D . . . .
H2N H 0.976(4) 0.927(4) 0.7194(15) 0.044(9) Uiso 1 1 d D . . . .
C1 C 0.9096(3) 0.5368(3) 0.61351(10) 0.0337(5) Uani 1 1 d . . . . .
C2 C 0.8046(3) 0.6234(3) 0.68931(10) 0.0335(5) Uani 1 1 d . . . . .
C3 C 0.9173(3) 0.7148(3) 0.72478(11) 0.0372(5) Uani 1 1 d . . . . .
C4 C 0.8354(3) 0.8794(3) 0.65748(12) 0.0404(6) Uani 1 1 d . . . . .
C5 C 0.7624(3) 0.7294(3) 0.64117(11) 0.0352(5) Uani 1 1 d . . . . .
C11 C 0.9804(3) 0.4437(3) 0.57105(11) 0.0365(5) Uani 1 1 d . . . . .
C12 C 0.9949(3) 0.2917(3) 0.58101(12) 0.0435(6) Uani 1 1 d . . . . .
H12 H 0.961153 0.250929 0.614917 0.052 Uiso 1 1 calc R U . . .
C13 C 1.0586(4) 0.2010(4) 0.54125(15) 0.0545(8) Uani 1 1 d . . . . .
H13 H 1.065919 0.097235 0.547413 0.065 Uiso 1 1 calc R U . . .
C14 C 1.1120(5) 0.2614(5) 0.49220(16) 0.0631(10) Uani 1 1 d . . . . .
H14 H 1.158987 0.199396 0.465456 0.076 Uiso 1 1 calc R U . . .
C15 C 1.0965(5) 0.4129(5) 0.48241(14) 0.0624(10) Uani 1 1 d . . . . .
H15 H 1.132802 0.454224 0.448924 0.075 Uiso 1 1 calc R U . . .
C16 C 1.0286(4) 0.5029(4) 0.52128(12) 0.0475(7) Uani 1 1 d . . . . .
H16 H 1.014760 0.605587 0.514004 0.057 Uiso 1 1 calc R U . . .
C21 C 0.6754(3) 0.5656(3) 0.72744(11) 0.0389(6) Uani 1 1 d . . . . .
H21A H 0.723910 0.514642 0.759024 0.047 Uiso 1 1 calc R U . . .
H21B H 0.618091 0.652029 0.742047 0.047 Uiso 1 1 calc R U . . .
C22 C 0.5615(3) 0.4610(3) 0.70141(10) 0.0366(5) Uani 1 1 d . . . . .
C23 C 0.6092(3) 0.3258(3) 0.67875(12) 0.0416(6) Uani 1 1 d . . . . .
H23 H 0.714212 0.296497 0.681260 0.050 Uiso 1 1 calc R U . . .
C24 C 0.5034(4) 0.2350(3) 0.65269(13) 0.0496(7) Uani 1 1 d . . . . .
H24 H 0.537080 0.144599 0.636618 0.060 Uiso 1 1 calc R U . . .
C25 C 0.3496(4) 0.2737(4) 0.64972(14) 0.0512(7) Uani 1 1 d . . . . .
H25 H 0.278642 0.212134 0.630655 0.061 Uiso 1 1 calc R U . . .
C26 C 0.2995(4) 0.4030(4) 0.67472(14) 0.0496(7) Uani 1 1 d . . . . .
H26 H 0.193112 0.427909 0.674369 0.060 Uiso 1 1 calc R U . . .
C27 C 0.4051(3) 0.4962(3) 0.70035(12) 0.0424(6) Uani 1 1 d . . . . .
H27 H 0.370089 0.584940 0.717330 0.051 Uiso 1 1 calc R U . . .
C31 C 0.5950(3) 0.7426(3) 0.62332(11) 0.0370(5) Uani 1 1 d . . . . .
C32 C 0.5406(3) 0.6577(3) 0.57993(12) 0.0433(6) Uani 1 1 d . . . . .
H32 H 0.608473 0.592942 0.560886 0.052 Uiso 1 1 calc R U . . .
C33 C 0.3861(4) 0.6676(4) 0.56425(15) 0.0524(7) Uani 1 1 d . . . . .
H33 H 0.348797 0.608597 0.534795 0.063 Uiso 1 1 calc R U . . .
C34 C 0.2875(4) 0.7625(4) 0.59125(16) 0.0522(8) Uani 1 1 d . . . . .
H34 H 0.182510 0.769232 0.580355 0.063 Uiso 1 1 calc R U . . .
C35 C 0.3416(4) 0.8480(4) 0.63425(15) 0.0509(7) Uani 1 1 d . . . . .
H35 H 0.273821 0.913880 0.652778 0.061 Uiso 1 1 calc R U . . .
C36 C 0.4955(3) 0.8378(3) 0.65055(13) 0.0438(6) Uani 1 1 d . . . . .
H36 H 0.532092 0.896177 0.680308 0.053 Uiso 1 1 calc R U . . .

loop_
_atom_site_aniso_label
_atom_site_aniso_U_11
_atom_site_aniso_U_22
_atom_site_aniso_U_33
_atom_site_aniso_U_23
_atom_site_aniso_U_13
_atom_site_aniso_U_12
O1 0.0320(9) 0.0446(9) 0.0359(8) 0.0041(7) -0.0011(7) 0.0022(8)
O2 0.0434(12) 0.0502(10) 0.0469(10) -0.0023(8) -0.0175(9) 0.0047(9)
O3 0.0553(13) 0.0451(11) 0.0685(14) 0.0122(10) -0.0220(12) -0.0108(10)
N1 0.0253(9) 0.0380(10) 0.0387(10) 0.0004(8) -0.0005(8) 0.0007(8)
N2 0.0319(11) 0.0402(11) 0.0474(12) -0.0030(9) -0.0091(9) -0.0023(9)
C1 0.0227(10) 0.0419(12) 0.0364(11) 0.0027(9) -0.0017(9) -0.0042(9)
C2 0.0253(11) 0.0378(11) 0.0374(11) -0.0015(9) -0.0037(9) 0.0031(9)
C3 0.0282(12) 0.0423(12) 0.0411(12) -0.0020(10) -0.0046(10) 0.0012(10)
C4 0.0296(12) 0.0448(13) 0.0466(13) 0.0016(11) -0.0065(11) -0.0024(10)
C5 0.0301(12) 0.0381(12) 0.0375(11) -0.0014(9) -0.0043(9) 0.0004(9)
C11 0.0241(11) 0.0469(13) 0.0385(11) -0.0043(10) -0.0012(9) -0.0051(10)
C12 0.0373(14) 0.0498(14) 0.0433(12) -0.0041(11) -0.0002(11) 0.0014(11)
C13 0.0517(19) 0.0573(18) 0.0546(17) -0.0152(14) 0.0013(14) 0.0062(14)
C14 0.059(2) 0.075(2) 0.0555(18) -0.0241(17) 0.0117(15) -0.0042(17)
C15 0.063(2) 0.082(2) 0.0421(15) -0.0103(15) 0.0146(15) -0.0203(19)
C16 0.0466(15) 0.0569(16) 0.0389(12) -0.0017(12) 0.0017(11) -0.0149(13)
C21 0.0323(13) 0.0490(13) 0.0352(11) -0.0008(10) 0.0018(10) 0.0007(11)
C22 0.0316(12) 0.0450(12) 0.0331(11) 0.0030(10) 0.0043(9) -0.0027(10)
C23 0.0340(13) 0.0436(13) 0.0474(13) 0.0033(11) 0.0066(10) -0.0013(10)
C24 0.0552(18) 0.0449(13) 0.0487(14) 0.0000(12) 0.0100(14) -0.0084(13)
C25 0.0495(17) 0.0530(15) 0.0512(15) 0.0067(13) -0.0087(13) -0.0167(14)
C26 0.0333(14) 0.0601(17) 0.0554(16) 0.0175(14) -0.0053(12) -0.0035(12)
C27 0.0338(13) 0.0489(14) 0.0446(13) 0.0047(11) 0.0020(11) 0.0009(11)
C31 0.0309(12) 0.0379(12) 0.0423(12) 0.0016(10) -0.0080(10) -0.0003(10)
C32 0.0368(14) 0.0453(13) 0.0479(14) -0.0049(11) -0.0098(11) 0.0004(11)
C33 0.0430(16) 0.0583(16) 0.0558(16) -0.0101(14) -0.0164(13) -0.0028(13)
C34 0.0313(13) 0.0540(16) 0.071(2) 0.0019(15) -0.0198(13) -0.0004(12)
C35 0.0382(15) 0.0480(14) 0.0665(18) -0.0069(14) -0.0058(14) 0.0053(13)
C36 0.0373(14) 0.0431(12) 0.0508(13) -0.0067(11) -0.0090(12) 0.0009(11)

loop_
_atom_type_symbol
_atom_type_description
_atom_type_scat_dispersion_real
_atom_type_scat_dispersion_imag
_atom_type_scat_source
C C 0.0181 0.0091 'International Tables Vol C Tables 4.2.6.8 and 6.1.1.4'
H H 0.0000 0.0000 'International Tables Vol C Tables 4.2.6.8 and 6.1.1.4'
N N 0.0311 0.0180 'International Tables Vol C Tables 4.2.6.8 and 6.1.1.4'
O O 0.0492 0.0322 'International Tables Vol C Tables 4.2.6.8 and 6.1.1.4'

loop_
_geom_angle_atom_site_label_1
_geom_angle_atom_site_label_2
_geom_angle_atom_site_label_3
_geom_angle
_geom_angle_site_symmetry_1
_geom_angle_site_symmetry_3
_geom_angle_publ_flag
C1 O1 C5 106.16(19) . . ?
C1 N1 C2 106.9(2) . . ?
C4 N2 C3 114.8(2) . . ?
N1 C1 O1 117.9(2) . . ?
N1 C1 C11 126.2(2) . . ?
O1 C1 C11 115.8(2) . . ?
N1 C2 C3 107.8(2) . . ?
N1 C2 C21 112.3(2) . . ?
C3 C2 C21 107.6(2) . . ?
N1 C2 C5 105.1(2) . . ?
C3 C2 C5 104.0(2) . . ?
C21 C2 C5 119.2(2) . . ?
O2 C3 N2 126.3(3) . . ?
O2 C3 C2 125.7(3) . . ?
N2 C3 C2 108.0(2) . . ?
O3 C4 N2 125.8(3) . . ?
O3 C4 C5 126.1(3) . . ?
N2 C4 C5 108.1(2) . . ?
O1 C5 C31 109.0(2) . . ?
O1 C5 C4 107.1(2) . . ?
C31 C5 C4 113.3(2) . . ?
O1 C5 C2 102.8(2) . . ?
C31 C5 C2 119.2(2) . . ?
C4 C5 C2 104.3(2) . . ?
C16 C11 C12 120.1(3) . . ?
C16 C11 C1 121.4(3) . . ?
C12 C11 C1 118.5(2) . . ?
C13 C12 C11 119.6(3) . . ?
C12 C13 C14 120.2(4) . . ?
C13 C14 C15 119.9(3) . . ?
C16 C15 C14 120.1(3) . . ?
C15 C16 C11 120.1(3) . . ?
C22 C21 C2 115.7(2) . . ?
C27 C22 C23 118.6(3) . . ?
C27 C22 C21 120.2(3) . . ?
C23 C22 C21 121.1(3) . . ?
C24 C23 C22 120.0(3) . . ?
C25 C24 C23 121.0(3) . . ?
C24 C25 C26 119.5(3) . . ?
C25 C26 C27 120.0(3) . . ?
C26 C27 C22 120.7(3) . . ?
C36 C31 C32 119.6(3) . . ?
C36 C31 C5 120.4(2) . . ?
C32 C31 C5 120.0(2) . . ?
C31 C32 C33 120.0(3) . . ?
C34 C33 C32 120.4(3) . . ?
C33 C34 C35 119.8(3) . . ?
C34 C35 C36 120.3(3) . . ?
C31 C36 C35 120.0(3) . . ?

loop_
_geom_bond_atom_site_label_1
_geom_bond_atom_site_label_2
_geom_bond_distance
_geom_bond_site_symmetry_2
_geom_bond_publ_flag
O1 C1 1.375(3) . ?
O1 C5 1.449(3) . ?
O2 C3 1.195(4) . ?
O3 C4 1.202(4) . ?
N1 C1 1.275(3) . ?
N1 C2 1.462(3) . ?
N2 C4 1.370(4) . ?
N2 C3 1.386(4) . ?
C1 C11 1.467(4) . ?
C2 C3 1.543(4) . ?
C2 C21 1.545(4) . ?
C2 C5 1.556(4) . ?
C4 C5 1.546(4) . ?
C5 C31 1.520(3) . ?
C11 C16 1.389(4) . ?
C11 C12 1.397(4) . ?
C12 C13 1.383(4) . ?
C13 C14 1.392(6) . ?
C14 C15 1.393(7) . ?
C15 C16 1.379(5) . ?
C21 C22 1.506(4) . ?
C22 C27 1.394(4) . ?
C22 C23 1.401(4) . ?
C23 C24 1.384(5) . ?
C24 C25 1.380(5) . ?
C25 C26 1.385(5) . ?
C26 C27 1.391(5) . ?
C31 C36 1.386(4) . ?
C31 C32 1.387(4) . ?
C32 C33 1.396(4) . ?
C33 C34 1.377(5) . ?
C34 C35 1.382(5) . ?
C35 C36 1.395(5) . ?

loop_
_geom_torsion_atom_site_label_1
_geom_torsion_atom_site_label_2
_geom_torsion_atom_site_label_3
_geom_torsion_atom_site_label_4
_geom_torsion
_geom_torsion_site_symmetry_1
_geom_torsion_site_symmetry_2
_geom_torsion_site_symmetry_3
_geom_torsion_site_symmetry_4
_geom_torsion_publ_flag
C2 N1 C1 O1 2.2(3) . . . . ?
C2 N1 C1 C11 -175.2(2) . . . . ?
C5 O1 C1 N1 -8.7(3) . . . . ?
C5 O1 C1 C11 168.9(2) . . . . ?
C1 N1 C2 C3 -105.7(2) . . . . ?
C1 N1 C2 C21 136.0(2) . . . . ?
C1 N1 C2 C5 4.8(3) . . . . ?
C4 N2 C3 O2 175.6(3) . . . . ?
C4 N2 C3 C2 -4.5(3) . . . . ?
N1 C2 C3 O2 -61.2(4) . . . . ?
C21 C2 C3 O2 60.1(4) . . . . ?
C5 C2 C3 O2 -172.4(3) . . . . ?
N1 C2 C3 N2 119.0(2) . . . . ?
C21 C2 C3 N2 -119.7(2) . . . . ?
C5 C2 C3 N2 7.7(3) . . . . ?
C3 N2 C4 O3 -179.7(3) . . . . ?
C3 N2 C4 C5 -0.8(3) . . . . ?
C1 O1 C5 C31 -117.0(2) . . . . ?
C1 O1 C5 C4 120.0(2) . . . . ?
C1 O1 C5 C2 10.4(2) . . . . ?
O3 C4 C5 O1 76.0(4) . . . . ?
N2 C4 C5 O1 -102.9(2) . . . . ?
O3 C4 C5 C31 -44.2(4) . . . . ?
N2 C4 C5 C31 136.9(2) . . . . ?
O3 C4 C5 C2 -175.4(3) . . . . ?
N2 C4 C5 C2 5.7(3) . . . . ?
N1 C2 C5 O1 -9.4(2) . . . . ?
C3 C2 C5 O1 103.8(2) . . . . ?
C21 C2 C5 O1 -136.4(2) . . . . ?
N1 C2 C5 C31 111.2(3) . . . . ?
C3 C2 C5 C31 -135.6(2) . . . . ?
C21 C2 C5 C31 -15.7(4) . . . . ?
N1 C2 C5 C4 -121.1(2) . . . . ?
C3 C2 C5 C4 -7.9(3) . . . . ?
C21 C2 C5 C4 112.0(3) . . . . ?
N1 C1 C11 C16 -163.8(3) . . . . ?
O1 C1 C11 C16 18.8(3) . . . . ?
N1 C1 C11 C12 18.0(4) . . . . ?
O1 C1 C11 C12 -159.4(2) . . . . ?
C16 C11 C12 C13 0.6(4) . . . . ?
C1 C11 C12 C13 178.8(3) . . . . ?
C11 C12 C13 C14 1.8(5) . . . . ?
C12 C13 C14 C15 -2.2(6) . . . . ?
C13 C14 C15 C16 0.1(6) . . . . ?
C14 C15 C16 C11 2.3(6) . . . . ?
C12 C11 C16 C15 -2.6(5) . . . . ?
C1 C11 C16 C15 179.2(3) . . . . ?
N1 C2 C21 C22 -55.8(3) . . . . ?
C3 C2 C21 C22 -174.3(2) . . . . ?
C5 C2 C21 C22 67.7(3) . . . . ?
C2 C21 C22 C27 -120.9(3) . . . . ?
C2 C21 C22 C23 60.3(3) . . . . ?
C27 C22 C23 C24 4.3(4) . . . . ?
C21 C22 C23 C24 -176.9(3) . . . . ?
C22 C23 C24 C25 -1.6(5) . . . . ?
C23 C24 C25 C26 -2.1(5) . . . . ?
C24 C25 C26 C27 3.0(5) . . . . ?
C25 C26 C27 C22 -0.2(4) . . . . ?
C23 C22 C27 C26 -3.4(4) . . . . ?
C21 C22 C27 C26 177.7(3) . . . . ?
O1 C5 C31 C36 -158.7(2) . . . . ?
C4 C5 C31 C36 -39.5(4) . . . . ?
C2 C5 C31 C36 83.9(3) . . . . ?
O1 C5 C31 C32 22.1(3) . . . . ?
C4 C5 C31 C32 141.2(3) . . . . ?
C2 C5 C31 C32 -95.4(3) . . . . ?
C36 C31 C32 C33 -0.6(5) . . . . ?
C5 C31 C32 C33 178.7(3) . . . . ?
C31 C32 C33 C34 0.7(5) . . . . ?
C32 C33 C34 C35 -0.3(6) . . . . ?
C33 C34 C35 C36 -0.3(5) . . . . ?
C32 C31 C36 C35 0.0(5) . . . . ?
C5 C31 C36 C35 -179.3(3) . . . . ?
C34 C35 C36 C31 0.5(5) . . . . ?
